data_7019353
loop_
_publ_author_name
'Alhanash, Fatma B.'
'Barnes, Nicholas A.'
'Godfrey, Stephen M.'
'Hurst, Paul A.'
'Hutchinson, Adrian'
'Khan, Rana Z.'
'Pritchard, Robin G.'

_publ_section_title
;
 Structural isomerism in tris-tolyl halo-phosphonium and halo-arsonium
 tri-halides, [(CH(3)C(6)H(4))(3)EX][X(3)], (E = P, As; X = Br, I).
;
_journal_issue 25
_journal_name_full 'Dalton transactions (Cambridge, England : 2003)'
_journal_page_first 7708
_journal_page_last 7728
_journal_paper_doi 10.1039/c2dt30235g
_journal_volume 41
_journal_year 2012
_chemical_absolute_configuration ad
_chemical_compound_source 'synthesis as described'
_chemical_formula_moiety 'C21 H21 I4 P1'
_chemical_formula_sum 'C21 H21 I4 P'
_chemical_formula_weight 811.78
_chemical_name_systematic
;
?
;
_space_group_IT_number 19
_symmetry_cell_setting orthorhombic
_symmetry_Int_Tables_number 19
_symmetry_space_group_name_Hall 'P 2ac 2ab'
_symmetry_space_group_name_H-M 'P 21 21 21'
_atom_sites_solution_hydrogens geom
_atom_sites_solution_primary direct
_atom_sites_solution_secondary difmap
_audit_conform_dict_location ftp://ftp.iucr.org/pub/cif_core.dic
_audit_conform_dict_name cif_core.dic
_audit_conform_dict_version 2.4
_audit_creation_date 2010-07-06T14:20:39-00:00
_audit_creation_method 'WinGX routine CIF_UPDATE'
_cell_angle_alpha 90
_cell_angle_beta 90
_cell_angle_gamma 90
_cell_formula_units_Z 4
_cell_length_a 10.5042(3)
_cell_length_b 13.5441(5)
_cell_length_c 17.1378(6)
_cell_measurement_reflns_used 3417
_cell_measurement_temperature 100(2)
_cell_measurement_theta_max 27.485
_cell_measurement_theta_min 1.018
_cell_measurement_wavelength 0.71073
_cell_volume 2438.19(14)
_computing_cell_refinement 'HKL Scalepack (Otwinowski & Minor 1997)'
_computing_data_collection 'Collect (Nonius BV, 1997-2000)'
_computing_data_reduction 'HKL Denzo and Scalepack (Otwinowski & Minor 1997)'
_computing_molecular_graphics 'Ortep-3 for Windows (Farrugia, 1997)'
_computing_publication_material 'WinGX publication routines (Farrugia, 1999)'
_computing_structure_refinement 'SHELXL-97 (Sheldrick, 2008)'
_computing_structure_solution 'SHELXS-86 (Sheldrick, 1986)'
_diffrn_ambient_temperature 100(2)
_diffrn_detector 'CCD plate'
_diffrn_detector_area_resol_mean 9
_diffrn_measured_fraction_theta_full 0.996
_diffrn_measured_fraction_theta_max 0.996
_diffrn_measurement_device '95mm CCD camera on \k-goniostat'
_diffrn_measurement_device_type KappaCCD
_diffrn_measurement_method 'CCD rotation images, thick slices'
_diffrn_orient_matrix_type 'by Nonius Collect from scalepack cell'
_diffrn_orient_matrix_UB_11 -0.265773E-1
_diffrn_orient_matrix_UB_12 -0.14486E-1
_diffrn_orient_matrix_UB_13 -0.548485E-1
_diffrn_orient_matrix_UB_21 -0.389247E-1
_diffrn_orient_matrix_UB_22 0.671891E-1
_diffrn_orient_matrix_UB_23 -0.39977E-2
_diffrn_orient_matrix_UB_31 0.827137E-1
_diffrn_orient_matrix_UB_32 0.269643E-1
_diffrn_orient_matrix_UB_33 -0.19505E-1
_diffrn_radiation_monochromator graphite
_diffrn_radiation_probe x-ray
_diffrn_radiation_type MoK\a
_diffrn_radiation_wavelength 0.71073
_diffrn_reflns_av_R_equivalents 0.092
_diffrn_reflns_av_unetI/netI 0.0824
_diffrn_reflns_limit_h_max 12
_diffrn_reflns_limit_h_min -12
_diffrn_reflns_limit_k_max 16
_diffrn_reflns_limit_k_min -16
_diffrn_reflns_limit_l_max 20
_diffrn_reflns_limit_l_min -20
_diffrn_reflns_number 22813
_diffrn_reflns_theta_full 25.49
_diffrn_reflns_theta_max 25.49
_diffrn_reflns_theta_min 3.07
_diffrn_source 'Enraf Nonius FR590'
_exptl_absorpt_coefficient_mu 5.182
_exptl_absorpt_correction_T_max 0.8601
_exptl_absorpt_correction_T_min 0.4911
_exptl_absorpt_correction_type multi-scan
_exptl_absorpt_process_details
;
multi-scan from symmetry-related measurements
Sortav (Blessing 1995)
;
_exptl_crystal_colour brown
_exptl_crystal_density_diffrn 2.212
_exptl_crystal_density_method 'not measured'
_exptl_crystal_description needle
_exptl_crystal_F_000 1496
_exptl_crystal_size_max 0.16
_exptl_crystal_size_mid 0.07
_exptl_crystal_size_min 0.03
_refine_diff_density_max 2.277
_refine_diff_density_min -2.674
_refine_diff_density_rms 0.318
_refine_ls_abs_structure_details 'Flack H D (1983), Acta Cryst. A39, 876-881'
_refine_ls_abs_structure_Flack 0.58(10)
_refine_ls_extinction_method none
_refine_ls_goodness_of_fit_ref 1.176
_refine_ls_hydrogen_treatment constr
_refine_ls_matrix_type full
_refine_ls_number_parameters 239
_refine_ls_number_reflns 4526
_refine_ls_number_restraints 156
_refine_ls_restrained_S_all 1.159
_refine_ls_R_factor_all 0.1094
_refine_ls_R_factor_gt 0.0768
_refine_ls_shift/su_max 0
_refine_ls_shift/su_mean 0
_refine_ls_structure_factor_coef Fsqd
_refine_ls_weighting_details 'calc w=1/[\s^2^(Fo^2^)+(0.0790P)^2^+45.0472P] where P=(Fo^2^+2Fc^2^)/3'
_refine_ls_weighting_scheme calc
_refine_ls_wR_factor_gt 0.1784
_refine_ls_wR_factor_ref 0.2026
_reflns_number_gt 3559
_reflns_number_total 4526
_reflns_threshold_expression >2\s(I)
_cod_data_source_file c2dt30235g.txt
_cod_data_source_block 1
_cod_database_code 7019353

loop_
_symmetry_equiv_pos_as_xyz
'x, y, z'
'-x+1/2, -y, z+1/2'
'x+1/2, -y+1/2, -z'
'-x, y+1/2, -z+1/2'

loop_
_atom_site_label
_atom_site_type_symbol
_atom_site_fract_x
_atom_site_fract_y
_atom_site_fract_z
_atom_site_U_iso_or_equiv
_atom_site_adp_type
_atom_site_occupancy
_atom_site_symmetry_multiplicity
_atom_site_calc_flag
_atom_site_refinement_flags
C1 C -0.2185(15) -0.0338(15) 0.7641(11) 0.036(4) Uani 1 1 d U
C2 C -0.2484(15) -0.0504(13) 0.6853(12) 0.030(4) Uani 1 1 d U
H2 H -0.2276 -0.0025 0.6468 0.037 Uiso 1 1 calc R
C3 C -0.3082(18) -0.1370(14) 0.6644(13) 0.038(5) Uani 1 1 d U
H3 H -0.3238 -0.151 0.6109 0.046 Uiso 1 1 calc R
C4 C -0.347(2) -0.2050(17) 0.7221(14) 0.049(5) Uani 1 1 d U
H4 H -0.3918 -0.2628 0.7073 0.059 Uiso 1 1 calc R
C5 C -0.3203(19) -0.1894(17) 0.7965(14) 0.047(5) Uani 1 1 d U
H5 H -0.3469 -0.2373 0.8336 0.057 Uiso 1 1 calc R
C6 C -0.2545(19) -0.1047(16) 0.8238(13) 0.044(5) Uani 1 1 d U
C7 C -0.2352(18) -0.0929(15) 0.9090(12) 0.041(5) Uani 1 1 d U
H7A H -0.3169 -0.1008 0.9359 0.061 Uiso 1 1 calc R
H7B H -0.2009 -0.027 0.9197 0.061 Uiso 1 1 calc R
H7C H -0.1752 -0.143 0.9276 0.061 Uiso 1 1 calc R
C8 C -0.2079(19) 0.1592(14) 0.8552(12) 0.036(4) Uani 1 1 d U
C9 C -0.3261(19) 0.1323(15) 0.8830(12) 0.038(5) Uani 1 1 d U
H9 H -0.3627 0.0715 0.8668 0.046 Uiso 1 1 calc R
C10 C -0.393(2) 0.1929(16) 0.9345(13) 0.048(5) Uani 1 1 d U
H10 H -0.4748 0.1746 0.9526 0.058 Uiso 1 1 calc R
C11 C -0.336(2) 0.2813(18) 0.9591(14) 0.052(6) Uani 1 1 d U
H11 H -0.3771 0.3214 0.9971 0.062 Uiso 1 1 calc R
C12 C -0.222(2) 0.3095(15) 0.9282(13) 0.042(5) Uani 1 1 d U
H12 H -0.1889 0.3723 0.9425 0.05 Uiso 1 1 calc R
C13 C -0.151(2) 0.2511(16) 0.8769(13) 0.043(5) Uani 1 1 d U
C14 C -0.028(2) 0.2907(17) 0.8429(15) 0.052(6) Uani 1 1 d U
H14A H -0.039 0.303 0.787 0.078 Uiso 1 1 calc R
H14B H 0.0401 0.2422 0.8507 0.078 Uiso 1 1 calc R
H14C H -0.0052 0.3526 0.8692 0.078 Uiso 1 1 calc R
C15 C -0.0820(19) 0.1354(14) 0.6990(11) 0.037(4) Uani 1 1 d U
C16 C 0.0338(19) 0.1196(15) 0.6638(12) 0.039(5) Uani 1 1 d U
H16 H 0.0944 0.0796 0.6901 0.046 Uiso 1 1 calc R
C17 C 0.066(2) 0.1577(14) 0.5942(12) 0.040(4) Uani 1 1 d U
H17 H 0.1476 0.1461 0.5721 0.048 Uiso 1 1 calc R
C18 C -0.024(2) 0.2144(15) 0.5558(13) 0.040(5) Uani 1 1 d U
H18 H -0.003 0.2411 0.5062 0.048 Uiso 1 1 calc R
C19 C -0.1443(18) 0.2341(14) 0.5868(11) 0.037(4) Uani 1 1 d U
H19 H -0.2023 0.2749 0.5591 0.044 Uiso 1 1 calc R
C20 C -0.1792(18) 0.1938(15) 0.6585(12) 0.036(4) Uani 1 1 d U
C21 C -0.3101(19) 0.2155(16) 0.6903(14) 0.042(5) Uani 1 1 d U
H21A H -0.3041 0.2667 0.7305 0.063 Uiso 1 1 calc R
H21B H -0.346 0.1553 0.7132 0.063 Uiso 1 1 calc R
H21C H -0.3653 0.2385 0.648 0.063 Uiso 1 1 calc R
P1 P -0.1288(5) 0.0753(4) 0.7894(3) 0.0370(11) Uani 1 1 d U
I1 I 0.06792(11) 0.02083(11) 0.85021(7) 0.0414(3) Uani 1 1 d U
I2 I 0.37222(11) -0.02653(10) 0.90736(7) 0.0396(3) Uani 1 1 d U
I3 I 0.40320(10) 0.00952(10) 0.73665(7) 0.0386(3) Uani 1 1 d U
I4 I 0.43592(13) 0.05121(10) 0.57465(8) 0.0451(4) Uani 1 1 d U

loop_
_atom_site_aniso_label
_atom_site_aniso_U_11
_atom_site_aniso_U_22
_atom_site_aniso_U_33
_atom_site_aniso_U_23
_atom_site_aniso_U_13
_atom_site_aniso_U_12
C1 0.022(6) 0.050(8) 0.036(7) -0.010(7) -0.008(6) -0.011(6)
C2 0.028(7) 0.026(7) 0.038(7) 0.002(6) 0.003(6) -0.007(6)
C3 0.034(7) 0.036(8) 0.044(9) -0.007(7) -0.007(7) -0.002(6)
C4 0.047(8) 0.049(8) 0.051(9) -0.002(7) -0.006(7) 0.004(7)
C5 0.041(8) 0.046(8) 0.056(9) 0.009(7) 0.006(7) -0.001(7)
C6 0.039(8) 0.053(9) 0.040(8) -0.003(7) -0.001(7) 0.011(7)
C7 0.035(9) 0.046(10) 0.041(10) -0.005(9) -0.014(8) -0.005(8)
C8 0.040(8) 0.037(8) 0.031(8) -0.002(7) 0.003(7) -0.003(6)
C9 0.043(8) 0.036(8) 0.036(8) 0.009(7) 0.001(7) 0.005(7)
C10 0.044(8) 0.049(8) 0.052(9) 0.001(7) 0.004(7) -0.007(7)
C11 0.050(9) 0.049(9) 0.056(9) -0.004(7) -0.002(7) 0.007(7)
C12 0.046(8) 0.033(7) 0.047(9) -0.001(7) -0.005(7) -0.001(7)
C13 0.045(8) 0.043(8) 0.040(8) 0.005(7) -0.003(7) -0.009(7)
C14 0.044(11) 0.046(11) 0.066(13) 0.004(10) 0.003(10) -0.022(9)
C15 0.041(8) 0.037(7) 0.032(8) 0.005(6) 0.006(7) 0.006(6)
C16 0.032(7) 0.048(8) 0.035(8) 0.004(7) 0.005(6) 0.009(7)
C17 0.037(7) 0.040(8) 0.042(8) 0.005(7) 0.000(7) 0.000(7)
C18 0.044(8) 0.041(8) 0.037(8) -0.002(7) 0.003(7) -0.003(7)
C19 0.039(7) 0.037(7) 0.034(8) 0.004(7) 0.000(7) 0.010(6)
C20 0.033(7) 0.036(8) 0.037(8) -0.006(7) 0.002(6) 0.001(6)
C21 0.039(9) 0.041(10) 0.047(11) -0.011(9) -0.003(9) 0.000(8)
P1 0.029(2) 0.040(3) 0.042(3) 0.001(2) -0.001(2) -0.001(2)
I1 0.0314(6) 0.0522(7) 0.0407(7) 0.0020(6) -0.0018(5) 0.0005(6)
I2 0.0334(6) 0.0456(7) 0.0399(7) 0.0016(6) 0.0001(5) -0.0010(5)
I3 0.0332(6) 0.0420(7) 0.0407(7) 0.0023(5) 0.0011(5) 0.0007(5)
I4 0.0466(7) 0.0475(7) 0.0412(7) 0.0031(6) 0.0001(6) 0.0005(6)

loop_
_atom_type_symbol
_atom_type_description
_atom_type_scat_dispersion_real
_atom_type_scat_dispersion_imag
_atom_type_scat_source
C C 0.0033 0.0016 'International Tables Vol C Tables 4.2.6.8 and 6.1.1.4'
H H 0 0 'International Tables Vol C Tables 4.2.6.8 and 6.1.1.4'
P P 0.1023 0.0942 'International Tables Vol C Tables 4.2.6.8 and 6.1.1.4'
I I -0.4742 1.8119 'International Tables Vol C Tables 4.2.6.8 and 6.1.1.4'

loop_
_geom_angle_atom_site_label_1
_geom_angle_atom_site_label_2
_geom_angle_atom_site_label_3
_geom_angle
C2 C1 C6 120.8(17)
C2 C1 P1 118.6(14)
C6 C1 P1 120.5(14)
C3 C2 C1 119.2(18)
C3 C2 H2 120.4
C1 C2 H2 120.4
C2 C3 C4 120(2)
C2 C3 H3 119.9
C4 C3 H3 119.9
C5 C4 C3 121(2)
C5 C4 H4 119.6
C3 C4 H4 119.6
C4 C5 C6 123(2)
C4 C5 H5 118.3
C6 C5 H5 118.3
C5 C6 C1 115.4(19)
C5 C6 C7 119(2)
C1 C6 C7 126(2)
C6 C7 H7A 109.5
C6 C7 H7B 109.5
H7A C7 H7B 109.5
C6 C7 H7C 109.5
H7A C7 H7C 109.5
H7B C7 H7C 109.5
C9 C8 C13 121.0(19)
C9 C8 P1 117.7(15)
C13 C8 P1 121.2(16)
C8 C9 C10 121(2)
C8 C9 H9 119.5
C10 C9 H9 119.5
C9 C10 C11 119(2)
C9 C10 H10 120.6
C11 C10 H10 120.6
C12 C11 C10 120(2)
C12 C11 H11 120.2
C10 C11 H11 120.2
C11 C12 C13 124(2)
C11 C12 H12 118.2
C13 C12 H12 118.2
C12 C13 C8 115.8(19)
C12 C13 C14 119.7(19)
C8 C13 C14 124(2)
C13 C14 H14A 109.5
C13 C14 H14B 109.5
H14A C14 H14B 109.5
C13 C14 H14C 109.5
H14A C14 H14C 109.5
H14B C14 H14C 109.5
C16 C15 C20 119.5(17)
C16 C15 P1 122.9(15)
C20 C15 P1 117.2(14)
C17 C16 C15 123.6(19)
C17 C16 H16 118.2
C15 C16 H16 118.2
C16 C17 C18 117.6(19)
C16 C17 H17 121.2
C18 C17 H17 121.2
C17 C18 C19 123(2)
C17 C18 H18 118.6
C19 C18 H18 118.6
C20 C19 C18 119.9(18)
C20 C19 H19 120
C18 C19 H19 120
C19 C20 C15 116.5(17)
C19 C20 C21 118.8(18)
C15 C20 C21 124.6(18)
C20 C21 H21A 109.5
C20 C21 H21B 109.5
H21A C21 H21B 109.5
C20 C21 H21C 109.5
H21A C21 H21C 109.5
H21B C21 H21C 109.5
C8 P1 C1 115.1(9)
C8 P1 C15 112.1(9)
C1 P1 C15 107.7(9)
C8 P1 I1 108.3(7)
C1 P1 I1 107.4(6)
C15 P1 I1 105.8(7)
I4 I3 I2 177.89(6)

loop_
_geom_bond_atom_site_label_1
_geom_bond_atom_site_label_2
_geom_bond_distance
C1 C2 1.41(3)
C1 C6 1.45(3)
C1 P1 1.805(18)
C2 C3 1.38(3)
C2 H2 0.95
C3 C4 1.41(3)
C3 H3 0.95
C4 C5 1.32(3)
C4 H4 0.95
C5 C6 1.42(3)
C5 H5 0.95
C6 C7 1.48(3)
C7 H7A 0.98
C7 H7B 0.98
C7 H7C 0.98
C8 C9 1.38(3)
C8 C13 1.43(3)
C8 P1 1.80(2)
C9 C10 1.39(3)
C9 H9 0.95
C10 C11 1.40(3)
C10 H10 0.95
C11 C12 1.37(3)
C11 H11 0.95
C12 C13 1.40(3)
C12 H12 0.95
C13 C14 1.52(3)
C14 H14A 0.98
C14 H14B 0.98
C14 H14C 0.98
C15 C16 1.37(3)
C15 C20 1.47(3)
C15 P1 1.818(19)
C16 C17 1.34(3)
C16 H16 0.95
C17 C18 1.38(3)
C17 H17 0.95
C18 C19 1.40(3)
C18 H18 0.95
C19 C20 1.39(3)
C19 H19 0.95
C20 C21 1.51(3)
C21 H21A 0.98
C21 H21B 0.98
C21 H21C 0.98
P1 I1 2.429(5)
I2 I3 2.9839(18)
I3 I4 2.8539(18)
